data_4340731
loop_
_publ_author_name
'Abe, Tsukasa'
'Morimoto, Yuma'
'Tano, Tetsuro'
'Mieda, Kaoru'
'Sugimoto, Hideki'
'Fujieda, Nobutaka'
'Ogura, Takashi'
'Itoh, Shinobu'

_publ_section_title
;
 Geometric control of nuclearity in copper(i)/dioxygen chemistry.
;
_journal_issue 16
_journal_name_full 'Inorganic chemistry'
_journal_page_first 8786
_journal_page_last 8794
_journal_paper_doi 10.1021/ic501461n
_journal_volume 53
_journal_year 2014
_chemical_formula_moiety 'C13 H23 Cu F6 N3 P'
_chemical_formula_sum 'C13 H23 Cu F6 N3 P'
_chemical_formula_weight 429.86
_space_group_IT_number 14
_symmetry_cell_setting monoclinic
_symmetry_Int_Tables_number 14
_symmetry_space_group_name_Hall '-P 2yn'
_symmetry_space_group_name_H-M 'P 1 21/n 1'
_atom_sites_solution_hydrogens geom
_atom_sites_solution_primary direct
_atom_sites_solution_secondary difmap
_cell_angle_alpha 90.0000
_cell_angle_beta 90.1188(17)
_cell_angle_gamma 90.0000
_cell_formula_units_Z 4
_cell_length_a 8.1408(5)
_cell_length_b 13.0361(6)
_cell_length_c 16.5531(10)
_cell_measurement_reflns_used 13864
_cell_measurement_temperature 103
_cell_measurement_theta_max 27.47
_cell_measurement_theta_min 3.13
_cell_volume 1756.68(17)
_computing_cell_refinement 'RAPID AUTO'
_computing_data_collection 'RAPID AUTO (Rigaku, ????)'
_computing_data_reduction 'RAPID AUTO'
_computing_molecular_graphics 'CrystalStructure 4.0'
_computing_publication_material 'CrystalStructure 4.0 (Rigaku, 2010)'
_computing_structure_refinement 'CRYSTALS (Carruthers, et al., 1999)'
_computing_structure_solution 'Il Milione (Burla, et al., 2007)'
_diffrn_ambient_temperature 103
_diffrn_detector_area_resol_mean 10.000
_diffrn_measured_fraction_theta_full 0.998
_diffrn_measured_fraction_theta_max 0.998
_diffrn_measurement_device_type 'Rigaku R-AXIS RAPID'
_diffrn_measurement_method \w
_diffrn_radiation_type 'Mo K\a'
_diffrn_radiation_wavelength 0.71075
_diffrn_reflns_av_R_equivalents 0.0226
_diffrn_reflns_limit_h_max 10
_diffrn_reflns_limit_h_min -10
_diffrn_reflns_limit_k_max 16
_diffrn_reflns_limit_k_min -16
_diffrn_reflns_limit_l_max 21
_diffrn_reflns_limit_l_min -20
_diffrn_reflns_number 16998
_diffrn_reflns_theta_full 27.46
_diffrn_reflns_theta_max 27.46
_diffrn_standards_number 0
_exptl_absorpt_coefficient_mu 1.394
_exptl_absorpt_correction_T_max 0.870
_exptl_absorpt_correction_T_min 0.682
_exptl_absorpt_correction_type multi-scan
_exptl_absorpt_process_details 'ABSCOR (Rigaku, 1995)'
_exptl_crystal_colour green
_exptl_crystal_density_diffrn 1.625
_exptl_crystal_density_method 'not measured'
_exptl_crystal_description block
_exptl_crystal_F_000 880.00
_exptl_crystal_size_max 0.200
_exptl_crystal_size_mid 0.100
_exptl_crystal_size_min 0.100
_refine_diff_density_max 0.616
_refine_diff_density_min -0.265
_refine_ls_extinction_method none
_refine_ls_goodness_of_fit_ref 1.043
_refine_ls_hydrogen_treatment constr
_refine_ls_number_parameters 240
_refine_ls_number_reflns 4006
_refine_ls_R_factor_gt 0.0251
_refine_ls_shift/su_max 0.000
_refine_ls_structure_factor_coef Fsqd
_refine_ls_weighting_details 'w = 1/[0.0010Fo^2^ + 1.0000\s(Fo^2^)]/(4Fo^2^)'
_refine_ls_weighting_scheme calc
_refine_ls_wR_factor_ref 0.0827
_reflns_number_gt 3590
_reflns_number_total 4006
_reflns_threshold_expression F^2^>2.0\s(F^2^)
_cod_data_source_file ic501461n_si_001.cif
_cod_data_source_block CuLAPF6
_cod_depositor_comments 'Adding full bibliography for 4340728--4340732.cif.'
_cod_original_cell_volume 1756.69(17)
_cod_database_code 4340731

loop_
_symmetry_equiv_pos_site_id
_symmetry_equiv_pos_as_xyz
1 +X,+Y,+Z
2 1/2-X,1/2+Y,1/2-Z
3 -X,-Y,-Z
4 1/2+X,1/2-Y,1/2+Z

loop_
_atom_site_label
_atom_site_type_symbol
_atom_site_fract_x
_atom_site_fract_y
_atom_site_fract_z
_atom_site_U_iso_or_equiv
_atom_site_adp_type
_atom_site_occupancy
_atom_site_symmetry_multiplicity
_atom_site_calc_flag
_atom_site_refinement_flags
Cu1 Cu 0.88306(2) 0.233130(10) 0.655340(10) 0.01633(6) Uani 1.0 4 d .
P1 P 0.60562(5) 0.30474(3) 0.39636(2) 0.01690(10) Uani 1.0 4 d .
F1 F 0.77190(12) 0.27346(7) 0.35070(6) 0.0281(3) Uani 1.0 4 d .
F2 F 0.67740(13) 0.25728(8) 0.47877(6) 0.0316(3) Uani 1.0 4 d .
F3 F 0.52908(12) 0.19417(7) 0.37604(6) 0.0297(3) Uani 1.0 4 d .
F4 F 0.43926(12) 0.33484(7) 0.44240(6) 0.0322(3) Uani 1.0 4 d .
F5 F 0.53320(13) 0.34882(9) 0.31362(6) 0.0370(3) Uani 1.0 4 d .
F6 F 0.68219(15) 0.41312(7) 0.41869(7) 0.0414(3) Uani 1.0 4 d .
N1 N 1.03105(15) 0.13721(9) 0.60555(7) 0.0171(3) Uani 1.0 4 d .
N2 N 1.01788(15) 0.37487(9) 0.63829(7) 0.0159(3) Uani 1.0 4 d .
N3 N 0.66458(16) 0.27433(8) 0.69481(8) 0.0172(3) Uani 1.0 4 d .
C1 C 0.89399(19) 0.45064(10) 0.61087(9) 0.0207(4) Uani 1.0 4 d .
C2 C 0.7433(2) 0.46067(11) 0.66508(10) 0.0235(4) Uani 1.0 4 d .
C3 C 0.61612(19) 0.37500(11) 0.65850(9) 0.0208(4) Uani 1.0 4 d .
C4 C 1.13973(18) 0.35751(10) 0.57297(9) 0.0180(4) Uani 1.0 4 d .
C5 C 1.0859(2) 0.27650(10) 0.51096(9) 0.0183(4) Uani 1.0 4 d .
C6 C 1.11669(17) 0.16848(10) 0.54017(8) 0.0165(4) Uani 1.0 4 d .
C7 C 1.23054(19) 0.10452(11) 0.50304(9) 0.0217(4) Uani 1.0 4 d .
C8 C 1.2557(2) 0.00642(12) 0.53314(10) 0.0263(4) Uani 1.0 4 d .
C9 C 1.1692(2) -0.02500(11) 0.60049(10) 0.0250(4) Uani 1.0 4 d .
C10 C 1.05927(19) 0.04178(11) 0.63504(9) 0.0218(4) Uani 1.0 4 d .
C11 C 1.1054(2) 0.41422(11) 0.71021(9) 0.0221(4) Uani 1.0 4 d .
C12 C 0.5375(2) 0.19770(13) 0.67202(10) 0.0257(4) Uani 1.0 4 d .
C13 C 0.6673(3) 0.28150(13) 0.78411(10) 0.0253(4) Uani 1.0 4 d .
H1 H 0.9503 0.5160 0.6070 0.0252 Uiso 1.0 4 calc R
H2 H 0.8593 0.4290 0.5574 0.0246 Uiso 1.0 4 calc R
H3 H 0.7818 0.4617 0.7206 0.0285 Uiso 1.0 4 calc R
H4 H 0.6890 0.5250 0.6528 0.0283 Uiso 1.0 4 calc R
H5 H 0.5933 0.3628 0.6018 0.0250 Uiso 1.0 4 calc R
H6 H 0.5160 0.3961 0.6855 0.0254 Uiso 1.0 4 calc R
H7 H 1.1566 0.4229 0.5463 0.0216 Uiso 1.0 4 calc R
H8 H 1.2412 0.3361 0.5988 0.0214 Uiso 1.0 4 calc R
H9 H 0.9691 0.2832 0.5006 0.0212 Uiso 1.0 4 calc R
H10 H 1.1460 0.2857 0.4609 0.0220 Uiso 1.0 4 calc R
H11 H 1.2897 0.1276 0.4586 0.0258 Uiso 1.0 4 calc R
H12 H 1.3301 -0.0374 0.5081 0.0320 Uiso 1.0 4 calc R
H13 H 1.1844 -0.0904 0.6217 0.0302 Uiso 1.0 4 calc R
H14 H 1.0017 0.0209 0.6806 0.0261 Uiso 1.0 4 calc R
H15 H 1.1772 0.3620 0.7309 0.0260 Uiso 1.0 4 calc R
H16 H 1.1690 0.4732 0.6952 0.0269 Uiso 1.0 4 calc R
H17 H 1.0276 0.4332 0.7511 0.0260 Uiso 1.0 4 calc R
H18 H 0.5300 0.1934 0.6142 0.0309 Uiso 1.0 4 calc R
H19 H 0.5672 0.1318 0.6935 0.0305 Uiso 1.0 4 calc R
H20 H 0.4332 0.2182 0.6936 0.0311 Uiso 1.0 4 calc R
H21 H 0.6918 0.2154 0.8066 0.0300 Uiso 1.0 4 calc R
H22 H 0.7501 0.3297 0.8005 0.0301 Uiso 1.0 4 calc R
H23 H 0.5621 0.3041 0.8032 0.0306 Uiso 1.0 4 calc R

loop_
_atom_site_aniso_label
_atom_site_aniso_U_11
_atom_site_aniso_U_22
_atom_site_aniso_U_33
_atom_site_aniso_U_12
_atom_site_aniso_U_13
_atom_site_aniso_U_23
Cu1 0.01499(12) 0.01563(12) 0.01839(12) 0.00334(6) 0.00475(8) 0.00272(5)
P1 0.01563(19) 0.01793(19) 0.01714(19) 0.00151(13) 0.00185(14) -0.00087(13)
F1 0.0182(5) 0.0335(6) 0.0327(6) 0.0038(4) 0.0099(4) 0.0026(4)
F2 0.0296(6) 0.0431(6) 0.0220(5) -0.0005(5) -0.0050(5) 0.0058(4)
F3 0.0281(6) 0.0274(5) 0.0338(6) -0.0058(4) 0.0021(5) -0.0077(4)
F4 0.0260(6) 0.0368(6) 0.0338(6) 0.0090(4) 0.0125(5) -0.0016(4)
F5 0.0369(6) 0.0487(7) 0.0253(6) 0.0170(5) -0.0005(5) 0.0118(5)
F6 0.0521(8) 0.0232(5) 0.0490(7) -0.0141(5) 0.0124(6) -0.0094(5)
N1 0.0152(6) 0.0165(6) 0.0196(6) 0.0020(5) 0.0026(5) -0.0001(5)
N2 0.0158(6) 0.0170(6) 0.0149(6) 0.0006(5) -0.0016(5) 0.0017(4)
N3 0.0144(7) 0.0212(7) 0.0159(6) 0.0027(5) 0.0011(5) -0.0003(5)
C1 0.0233(8) 0.0152(7) 0.0237(8) 0.0020(6) -0.0015(7) 0.0040(5)
C2 0.0221(8) 0.0166(7) 0.0317(9) 0.0065(6) -0.0011(7) -0.0001(6)
C3 0.0160(7) 0.0228(8) 0.0238(8) 0.0071(6) -0.0028(6) -0.0012(6)
C4 0.0174(7) 0.0174(7) 0.0191(7) -0.0009(5) 0.0016(6) 0.0039(5)
C5 0.0189(8) 0.0210(8) 0.0149(7) 0.0004(5) 0.0014(6) 0.0026(5)
C6 0.0138(7) 0.0208(7) 0.0149(7) -0.0006(5) -0.0016(6) -0.0005(5)
C7 0.0199(8) 0.0275(8) 0.0178(7) 0.0002(6) 0.0048(6) -0.0021(6)
C8 0.0228(8) 0.0247(8) 0.0315(9) 0.0067(6) 0.0040(7) -0.0075(6)
C9 0.0270(9) 0.0165(7) 0.0314(9) 0.0049(6) 0.0015(7) 0.0009(6)
C10 0.0243(8) 0.0183(7) 0.0227(8) 0.0006(6) 0.0043(7) 0.0027(6)
C11 0.0228(8) 0.0250(8) 0.0186(8) -0.0023(6) -0.0018(6) 0.0002(6)
C12 0.0205(8) 0.0278(8) 0.0287(9) -0.0028(6) 0.0030(7) -0.0001(6)
C13 0.0208(9) 0.0356(9) 0.0196(8) 0.0063(6) 0.0034(7) 0.0003(6)

loop_
_atom_type_symbol
_atom_type_description
_atom_type_scat_dispersion_real
_atom_type_scat_dispersion_imag
_atom_type_scat_source
C C 0.003 0.002
;
International Tables for Crystallography
(1992, Vol. C, Tables 4.2.6.8 and 6.1.1.4)
;
H H 0.000 0.000
;
International Tables for Crystallography
(1992, Vol. C, Table 6.1.1.4)
;
N N 0.006 0.003
;
International Tables for Crystallography
(1992, Vol. C, Tables 4.2.6.8 and 6.1.1.4)
;
Cu Cu 0.320 1.265
;
International Tables for Crystallography
(1992, Vol. C, Tables 4.2.6.8 and 6.1.1.4)
;
F F 0.017 0.010
;
International Tables for Crystallography
(1992, Vol. C, Tables 4.2.6.8 and 6.1.1.4)
;
P P 0.102 0.094
;
International Tables for Crystallography
(1992, Vol. C, Tables 4.2.6.8 and 6.1.1.4)
;

loop_
_geom_angle_atom_site_label_1
_geom_angle_atom_site_label_2
_geom_angle_atom_site_label_3
_geom_angle
_geom_angle_publ_flag
N1 Cu1 N2 100.41(5) yes
N1 Cu1 N3 152.37(5) yes
N2 Cu1 N3 105.57(5) yes
F1 P1 F2 89.79(6) yes
F1 P1 F3 90.03(6) yes
F1 P1 F4 179.41(6) yes
F1 P1 F5 89.87(6) yes
F1 P1 F6 90.26(6) yes
F2 P1 F3 88.42(6) yes
F2 P1 F4 89.81(6) yes
F2 P1 F5 178.44(7) yes
F2 P1 F6 90.18(6) yes
F3 P1 F4 89.51(6) yes
F3 P1 F5 90.05(6) yes
F3 P1 F6 178.57(6) yes
F4 P1 F5 90.51(6) yes
F4 P1 F6 90.18(6) yes
F5 P1 F6 91.35(7) yes
Cu1 N1 C6 118.15(10) yes
Cu1 N1 C10 123.24(10) yes
C6 N1 C10 118.54(13) yes
Cu1 N2 C1 105.28(9) yes
Cu1 N2 C4 107.69(8) yes
Cu1 N2 C11 115.74(9) yes
C1 N2 C4 109.48(11) yes
C1 N2 C11 110.00(11) yes
C4 N2 C11 108.50(12) yes
Cu1 N3 C3 110.08(10) yes
Cu1 N3 C12 111.15(9) yes
Cu1 N3 C13 109.65(10) yes
C3 N3 C12 107.75(12) yes
C3 N3 C13 110.42(12) yes
C12 N3 C13 107.74(13) yes
N2 C1 C2 115.10(12) yes
C1 C2 C3 116.16(13) yes
N3 C3 C2 115.78(13) yes
N2 C4 C5 113.64(12) yes
C4 C5 C6 112.35(12) yes
N1 C6 C5 116.88(12) yes
N1 C6 C7 121.22(13) yes
C5 C6 C7 121.87(13) yes
C6 C7 C8 119.47(14) yes
C7 C8 C9 119.18(15) yes
C8 C9 C10 118.78(14) yes
N1 C10 C9 122.79(14) yes
N2 C1 H1 106.550 no
N2 C1 H2 106.359 no
C2 C1 H1 110.105 no
C2 C1 H2 109.174 no
H1 C1 H2 109.382 no
C1 C2 H3 107.406 no
C1 C2 H4 108.465 no
C3 C2 H3 107.171 no
C3 C2 H4 108.019 no
H3 C2 H4 109.494 no
N3 C3 H5 107.136 no
N3 C3 H6 106.540 no
C2 C3 H5 108.517 no
C2 C3 H6 109.284 no
H5 C3 H6 109.447 no
N2 C4 H7 106.993 no
N2 C4 H8 106.984 no
C5 C4 H7 109.923 no
C5 C4 H8 109.780 no
H7 C4 H8 109.399 no
C4 C5 H9 109.549 no
C4 C5 H10 110.008 no
C6 C5 H9 107.664 no
C6 C5 H10 107.740 no
H9 C5 H10 109.456 no
C6 C7 H11 120.114 no
C8 C7 H11 120.415 no
C7 C8 H12 120.148 no
C9 C8 H12 120.673 no
C8 C9 H13 120.565 no
C10 C9 H13 120.649 no
N1 C10 H14 118.408 no
C9 C10 H14 118.804 no
N2 C11 H15 109.502 no
N2 C11 H16 109.217 no
N2 C11 H17 109.780 no
H15 C11 H16 109.440 no
H15 C11 H17 109.445 no
H16 C11 H17 109.443 no
N3 C12 H18 109.573 no
N3 C12 H19 109.430 no
N3 C12 H20 109.499 no
H18 C12 H19 109.438 no
H18 C12 H20 109.442 no
H19 C12 H20 109.445 no
N3 C13 H21 109.484 no
N3 C13 H22 109.395 no
N3 C13 H23 109.619 no
H21 C13 H22 109.436 no
H21 C13 H23 109.448 no
H22 C13 H23 109.446 no

loop_
_geom_bond_atom_site_label_1
_geom_bond_atom_site_label_2
_geom_bond_distance
_geom_bond_publ_flag
Cu1 N1 1.9231(12) yes
Cu1 N2 2.1679(12) yes
Cu1 N3 1.9707(13) yes
P1 F1 1.6044(11) yes
P1 F2 1.6068(11) yes
P1 F3 1.6057(10) yes
P1 F4 1.6041(11) yes
P1 F5 1.5969(11) yes
P1 F6 1.5876(11) yes
N1 C6 1.3515(18) yes
N1 C10 1.3558(19) yes
N2 C1 1.4822(19) yes
N2 C4 1.4862(19) yes
N2 C11 1.478(2) yes
N3 C3 1.4960(19) yes
N3 C12 1.486(2) yes
N3 C13 1.481(3) yes
C1 C2 1.527(3) yes
C2 C3 1.526(3) yes
C4 C5 1.536(2) yes
C5 C6 1.5097(19) yes
C6 C7 1.391(2) yes
C7 C8 1.388(3) yes
C8 C9 1.382(3) yes
C9 C10 1.374(3) yes
C1 H1 0.970 no
C1 H2 0.970 no
C2 H3 0.970 no
C2 H4 0.970 no
C3 H5 0.970 no
C3 H6 0.970 no
C4 H7 0.970 no
C4 H8 0.970 no
C5 H9 0.970 no
C5 H10 0.970 no
C7 H11 0.930 no
C8 H12 0.930 no
C9 H13 0.930 no
C10 H14 0.930 no
C11 H15 0.960 no
C11 H16 0.960 no
C11 H17 0.960 no
C12 H18 0.960 no
C12 H19 0.960 no
C12 H20 0.960 no
C13 H21 0.960 no
C13 H22 0.960 no
C13 H23 0.960 no

loop_
_geom_contact_atom_site_label_1
_geom_contact_atom_site_label_2
_geom_contact_distance
_geom_contact_publ_flag
_geom_contact_site_symmetry_2
Cu1 C2 3.1813(15) no .
Cu1 C5 2.9621(16) no .
N1 C4 3.0534(18) no .
N1 C8 2.775(2) no .
N2 C3 3.288(2) no .
N2 C6 3.2449(18) no .
N3 C1 3.2729(19) no .
C1 C5 3.216(2) no .
C2 C11 3.100(3) no .
C2 C13 3.118(3) no .
C4 C7 3.573(2) no .
C6 C9 2.746(2) no .
C7 C10 2.720(3) no .
Cu1 F2 3.3800(11) no .
Cu1 F5 3.0800(11) no 4_555
F1 C9 3.3723(18) no 3_756
F1 C13 3.479(2) no 4_554
F2 Cu1 3.3800(11) no .
F2 N3 3.5848(17) no .
F2 C3 3.3854(18) no .
F2 C5 3.376(2) no .
F2 C8 3.4861(19) no 3_756
F2 C9 3.5295(19) no 3_756
F2 C12 3.485(2) no .
F3 C7 3.4224(18) no 1_455
F3 C8 3.4865(19) no 3_756
F3 C9 3.3234(19) no 3_756
F3 C11 3.1504(18) no 4_454
F3 C13 3.327(2) no 4_454
F4 C2 3.5311(18) no 3_666
F4 C4 3.2751(18) no 1_455
F4 C5 3.1868(19) no 1_455
F4 C7 3.5940(18) no 1_455
F5 Cu1 3.0800(11) no 4_454
F5 N1 3.4490(16) no 4_454
F5 C2 3.3706(19) no 3_666
F5 C10 3.2893(18) no 4_454
F5 C13 3.463(2) no 4_454
F6 C4 3.3257(17) no 3_766
F6 C11 3.5529(19) no 3_766
N1 F5 3.4490(16) no 4_555
N3 F2 3.5848(17) no .
C2 F4 3.5311(18) no 3_666
C2 F5 3.3706(19) no 3_666
C3 F2 3.3854(18) no .
C4 F4 3.2751(18) no 1_655
C4 F6 3.3257(17) no 3_766
C5 F2 3.376(2) no .
C5 F4 3.1868(19) no 1_655
C7 F3 3.4224(18) no 1_655
C7 F4 3.5940(18) no 1_655
C8 F2 3.4861(19) no 3_756
C8 F3 3.4865(19) no 3_756
C9 F1 3.3723(18) no 3_756
C9 F2 3.5295(19) no 3_756
C9 F3 3.3234(19) no 3_756
C10 F5 3.2893(18) no 4_555
C11 F3 3.1504(18) no 4_555
C11 F6 3.5529(19) no 3_766
C12 F2 3.485(2) no .
C13 F1 3.479(2) no 4_455
C13 F3 3.327(2) no 4_555
C13 F5 3.463(2) no 4_555
Cu1 H2 3.0301 no .
Cu1 H3 3.2751 no .
Cu1 H5 3.0328 no .
Cu1 H8 3.3451 no .
Cu1 H9 2.7366 no .
Cu1 H14 2.9602 no .
Cu1 H15 3.1795 no .
Cu1 H17 3.2689 no .
Cu1 H18 2.9972 no .
Cu1 H19 2.9604 no .
Cu1 H21 2.9607 no .
Cu1 H22 2.9219 no .
N1 H8 3.1087 no .
N1 H9 2.6259 no .
N1 H10 3.2188 no .
N1 H11 3.2227 no .
N1 H13 3.2296 no .
N2 H3 2.6156 no .
N2 H4 3.3259 no .
N2 H5 3.5110 no .
N2 H9 2.6036 no .
N2 H10 3.3273 no .
N2 H22 3.5114 no .
N3 H2 3.4301 no .
N3 H3 2.6562 no .
N3 H4 3.3476 no .
C1 H5 2.7063 no .
C1 H6 3.3936 no .
C1 H7 2.4189 no .
C1 H8 3.2029 no .
C1 H9 2.9111 no .
C1 H15 3.2530 no .
C1 H16 2.6523 no .
C1 H17 2.5706 no .
C2 H16 3.5042 no .
C2 H17 2.7379 no .
C2 H22 2.8182 no .
C2 H23 3.4028 no .
C3 H1 3.3936 no .
C3 H2 2.6887 no .
C3 H18 2.5751 no .
C3 H19 3.2471 no .
C3 H20 2.5952 no .
C3 H21 3.2735 no .
C3 H22 2.6556 no .
C3 H23 2.6050 no .
C4 H1 2.6402 no .
C4 H2 2.4783 no .
C4 H15 2.6326 no .
C4 H16 2.5349 no .
C4 H17 3.2414 no .
C5 H2 2.8195 no .
C5 H11 2.6972 no .
C6 H7 3.3343 no .
C6 H8 2.5963 no .
C6 H12 3.2413 no .
C6 H14 3.1613 no .
C7 H8 3.4110 no .
C7 H9 3.1559 no .
C7 H10 2.5563 no .
C7 H13 3.2339 no .
C8 H14 3.2084 no .
C9 H11 3.2322 no .
C10 H12 3.2182 no .
C11 H1 2.5036 no .
C11 H2 3.2289 no .
C11 H3 2.7123 no .
C11 H7 2.7480 no .
C11 H8 2.3806 no .
C11 H22 3.4397 no .
C12 H5 2.4884 no .
C12 H6 2.6016 no .
C12 H21 2.5659 no .
C12 H22 3.2345 no .
C12 H23 2.5838 no .
C13 H3 2.7378 no .
C13 H5 3.2539 no .
C13 H6 2.5310 no .
C13 H17 3.5799 no .
C13 H18 3.2347 no .
C13 H19 2.5910 no .
C13 H20 2.5582 no .
H1 H3 2.4350 no .
H1 H4 2.2624 no .
H1 H5 3.5273 no .
H1 H7 2.3044 no .
H1 H8 3.3360 no .
H1 H9 3.5126 no .
H1 H15 3.4116 no .
H1 H16 2.3673 no .
H1 H17 2.6914 no .
H2 H3 2.8073 no .
H2 H4 2.4476 no .
H2 H5 2.4455 no .
H2 H6 3.5377 no .
H2 H7 2.4282 no .
H2 H8 3.4040 no .
H2 H9 2.3015 no .
H2 H10 3.3913 no .
H2 H16 3.4447 no .
H2 H17 3.4833 no .
H3 H5 2.8054 no .
H3 H6 2.3969 no .
H3 H15 3.4753 no .
H3 H16 3.1845 no .
H3 H17 2.0958 no .
H3 H21 3.5889 no .
H3 H22 2.1861 no .
H3 H23 3.0490 no .
H4 H5 2.4063 no .
H4 H6 2.2597 no .
H4 H17 3.4148 no .
H4 H22 3.5650 no .
H5 H18 2.2770 no .
H5 H19 3.3789 no .
H5 H20 2.7512 no .
H5 H22 3.5522 no .
H5 H23 3.4303 no .
H6 H18 2.8959 no .
H6 H19 3.4722 no .
H6 H20 2.4182 no .
H6 H21 3.4070 no .
H6 H22 2.8270 no .
H6 H23 2.3173 no .
H7 H9 2.4927 no .
H7 H10 2.2816 no .
H7 H15 3.1618 no .
H7 H16 2.5525 no .
H7 H17 3.5526 no .
H8 H9 2.8303 no .
H8 H10 2.4967 no .
H8 H11 3.5962 no .
H8 H15 2.2748 no .
H8 H16 2.4682 no .
H8 H17 3.3158 no .
H9 H11 3.3787 no .
H10 H11 2.3695 no .
H11 H12 2.3256 no .
H12 H13 2.3295 no .
H13 H14 2.2961 no .
H17 H22 2.7564 no .
H18 H21 3.4557 no .
H18 H23 3.4540 no .
H19 H21 2.3899 no .
H19 H22 3.4630 no .
H19 H23 2.8877 no .
H20 H21 2.8135 no .
H20 H22 3.4464 no .
H20 H23 2.3740 no .
P1 H4 3.3658 no 3_666
P1 H5 3.4850 no .
P1 H9 3.4333 no .
P1 H13 3.2899 no 3_756
P1 H15 3.5452 no 4_454
F1 H9 2.9547 no .
F1 H10 3.5503 no .
F1 H13 2.4559 no 3_756
F1 H15 2.7634 no 4_454
F1 H16 3.4226 no 3_766
F1 H20 2.9176 no 4_554
F1 H21 3.4997 no 4_554
F1 H23 2.6890 no 4_554
F2 H2 2.9818 no .
F2 H5 2.5517 no .
F2 H9 2.4248 no .
F2 H11 3.5955 no 1_455
F2 H12 2.8752 no 3_756
F2 H13 2.9623 no 3_756
F2 H18 2.6781 no .
F3 H11 2.5358 no 1_455
F3 H12 3.0260 no 3_756
F3 H13 2.6966 no 3_756
F3 H15 2.7876 no 4_454
F3 H17 2.6525 no 4_454
F3 H21 3.1996 no 4_454
F3 H22 2.6088 no 4_454
F4 H4 2.6268 no 3_666
F4 H5 2.9413 no .
F4 H7 3.0967 no 1_455
F4 H8 3.0528 no 1_455
F4 H10 2.4918 no 1_455
F4 H11 2.9754 no 1_455
F4 H18 3.4681 no .
F4 H21 3.0853 no 4_454
F4 H22 3.5318 no 4_454
F5 H4 2.5079 no 3_666
F5 H6 3.3496 no 3_666
F5 H14 2.7915 no 4_454
F5 H15 3.2874 no 4_454
F5 H16 3.3588 no 3_766
F5 H21 2.9047 no 4_454
F5 H22 3.2817 no 4_454
F6 H1 3.1610 no 3_766
F6 H2 2.7171 no .
F6 H4 3.3412 no 3_666
F6 H5 3.1855 no .
F6 H6 3.4280 no 3_666
F6 H7 2.5738 no 3_766
F6 H8 3.3405 no 3_766
F6 H9 3.1851 no .
F6 H16 2.6884 no 3_766
C1 H7 3.1066 no 3_766
C2 H14 3.3372 no 2_656
C2 H19 3.5810 no 2_656
C2 H21 3.3944 no 2_656
C3 H8 3.2463 no 1_455
C3 H14 3.4114 no 2_656
C4 H1 3.4812 no 3_766
C4 H2 3.5222 no 3_766
C5 H1 3.3482 no 3_766
C5 H21 3.4938 no 4_554
C6 H18 3.5936 no 1_655
C7 H18 3.2643 no 1_655
C7 H22 3.4650 no 4_554
C8 H12 3.4653 no 3_856
C8 H18 3.5660 no 1_655
C9 H15 3.3920 no 2_746
C9 H17 3.5223 no 2_746
C9 H23 3.3259 no 2_646
C10 H6 3.5801 no 2_646
C10 H23 3.4094 no 2_646
C11 H6 3.3764 no 1_655
C11 H13 3.2633 no 2_756
C11 H19 3.5455 no 2_656
C12 H8 3.2456 no 1_455
C13 H10 3.0604 no 4_455
C13 H11 3.2750 no 4_455
C13 H14 3.4608 no 2_656
H1 F6 3.1610 no 3_766
H1 C4 3.4812 no 3_766
H1 C5 3.3482 no 3_766
H1 H2 3.2156 no 3_766
H1 H7 2.7963 no 3_766
H1 H9 3.2330 no 3_766
H1 H10 2.9250 no 3_766
H1 H21 3.1845 no 2_656
H2 F2 2.9818 no .
H2 F6 2.7171 no .
H2 C4 3.5222 no 3_766
H2 H1 3.2156 no 3_766
H2 H2 3.5078 no 3_766
H2 H7 2.5868 no 3_766
H3 H14 2.9347 no 2_656
H3 H19 2.9065 no 2_656
H3 H21 3.3446 no 2_656
H4 P1 3.3658 no 3_666
H4 F4 2.6268 no 3_666
H4 F5 2.5079 no 3_666
H4 F6 3.3412 no 3_666
H4 H7 3.5939 no 3_766
H4 H10 3.3832 no 3_766
H4 H14 3.1681 no 2_656
H4 H19 3.5118 no 2_656
H4 H21 2.7473 no 2_656
H5 P1 3.4850 no .
H5 F2 2.5517 no .
H5 F4 2.9413 no .
H5 F6 3.1855 no .
H5 H8 2.8881 no 1_455
H6 F5 3.3496 no 3_666
H6 F6 3.4280 no 3_666
H6 C10 3.5801 no 2_656
H6 C11 3.3764 no 1_455
H6 H8 2.7680 no 1_455
H6 H13 3.5915 no 2_656
H6 H14 2.7532 no 2_656
H6 H15 2.8947 no 1_455
H6 H16 3.0033 no 1_455
H7 F4 3.0967 no 1_655
H7 F6 2.5738 no 3_766
H7 C1 3.1066 no 3_766
H7 H1 2.7963 no 3_766
H7 H2 2.5868 no 3_766
H7 H4 3.5939 no 3_766
H7 H7 3.5876 no 3_766
H8 F4 3.0528 no 1_655
H8 F6 3.3405 no 3_766
H8 C3 3.2463 no 1_655
H8 C12 3.2456 no 1_655
H8 H5 2.8881 no 1_655
H8 H6 2.7680 no 1_655
H8 H18 3.0092 no 1_655
H8 H20 2.6944 no 1_655
H9 P1 3.4333 no .
H9 F1 2.9547 no .
H9 F2 2.4248 no .
H9 F6 3.1851 no .
H9 H1 3.2330 no 3_766
H9 H13 3.4599 no 3_756
H9 H23 3.5436 no 4_554
H10 F1 3.5503 no .
H10 F4 2.4918 no 1_655
H10 C13 3.0604 no 4_554
H10 H1 2.9250 no 3_766
H10 H4 3.3832 no 3_766
H10 H21 2.5820 no 4_554
H10 H22 3.1691 no 4_554
H10 H23 2.9409 no 4_554
H11 F2 3.5955 no 1_655
H11 F3 2.5358 no 1_655
H11 F4 2.9754 no 1_655
H11 C13 3.2750 no 4_554
H11 H12 3.3559 no 3_856
H11 H18 3.3436 no 1_655
H11 H21 3.3382 no 4_554
H11 H22 2.6945 no 4_554
H11 H23 3.2898 no 4_554
H12 F2 2.8752 no 3_756
H12 F3 3.0260 no 3_756
H12 C8 3.4653 no 3_856
H12 H11 3.3559 no 3_856
H12 H12 2.9461 no 3_856
H12 H18 3.0895 no 3_756
H13 P1 3.2899 no 3_756
H13 F1 2.4559 no 3_756
H13 F2 2.9623 no 3_756
H13 F3 2.6966 no 3_756
H13 C11 3.2633 no 2_746
H13 H6 3.5915 no 2_646
H13 H9 3.4599 no 3_756
H13 H15 2.7552 no 2_746
H13 H16 3.3582 no 2_746
H13 H17 3.1632 no 2_746
H13 H23 2.7341 no 2_646
H14 F5 2.7915 no 4_555
H14 C2 3.3372 no 2_646
H14 C3 3.4114 no 2_646
H14 C13 3.4608 no 2_646
H14 H3 2.9347 no 2_646
H14 H4 3.1681 no 2_646
H14 H6 2.7532 no 2_646
H14 H16 3.4308 no 2_746
H14 H22 3.2433 no 2_646
H14 H23 2.8857 no 2_646
H15 P1 3.5452 no 4_555
H15 F1 2.7634 no 4_555
H15 F3 2.7876 no 4_555
H15 F5 3.2874 no 4_555
H15 C9 3.3920 no 2_756
H15 H6 2.8947 no 1_655
H15 H13 2.7552 no 2_756
H15 H20 2.8713 no 1_655
H15 H23 3.4353 no 1_655
H16 F1 3.4226 no 3_766
H16 F5 3.3588 no 3_766
H16 F6 2.6884 no 3_766
H16 H6 3.0033 no 1_655
H16 H13 3.3582 no 2_756
H16 H14 3.4308 no 2_756
H16 H19 3.3728 no 2_656
H17 F3 2.6525 no 4_555
H17 C9 3.5223 no 2_756
H17 H13 3.1632 no 2_756
H17 H19 2.8544 no 2_656
H18 F2 2.6781 no .
H18 F4 3.4681 no .
H18 C6 3.5936 no 1_455
H18 C7 3.2643 no 1_455
H18 C8 3.5660 no 1_455
H18 H8 3.0092 no 1_455
H18 H11 3.3436 no 1_455
H18 H12 3.0895 no 3_756
H19 C2 3.5810 no 2_646
H19 C11 3.5455 no 2_646
H19 H3 2.9065 no 2_646
H19 H4 3.5118 no 2_646
H19 H16 3.3728 no 2_646
H19 H17 2.8544 no 2_646
H20 F1 2.9176 no 4_455
H20 H8 2.6944 no 1_455
H20 H15 2.8713 no 1_455
H21 F1 3.4997 no 4_455
H21 F3 3.1996 no 4_555
H21 F4 3.0853 no 4_555
H21 F5 2.9047 no 4_555
H21 C2 3.3944 no 2_646
H21 C5 3.4938 no 4_455
H21 H1 3.1845 no 2_646
H21 H3 3.3446 no 2_646
H21 H4 2.7473 no 2_646
H21 H10 2.5820 no 4_455
H21 H11 3.3382 no 4_455
H22 F3 2.6088 no 4_555
H22 F4 3.5318 no 4_555
H22 F5 3.2817 no 4_555
H22 C7 3.4650 no 4_455
H22 H10 3.1691 no 4_455
H22 H11 2.6945 no 4_455
H22 H14 3.2433 no 2_656
H23 F1 2.6890 no 4_455
H23 C9 3.3259 no 2_656
H23 C10 3.4094 no 2_656
H23 H9 3.5436 no 4_455
H23 H10 2.9409 no 4_455
H23 H11 3.2898 no 4_455
H23 H13 2.7341 no 2_656
H23 H14 2.8857 no 2_656
H23 H15 3.4353 no 1_455

loop_
_geom_torsion_atom_site_label_1
_geom_torsion_atom_site_label_2
_geom_torsion_atom_site_label_3
_geom_torsion_atom_site_label_4
_geom_torsion
_geom_torsion_publ_flag
N1 Cu1 N2 C1 135.86(7) no
N1 Cu1 N2 C4 19.13(8) no
N1 Cu1 N2 C11 -102.44(8) no
N2 Cu1 N1 C6 -35.20(9) no
N2 Cu1 N1 C10 141.58(9) no
N1 Cu1 N3 C3 -126.47(10) no
N1 Cu1 N3 C12 -7.17(16) no
N1 Cu1 N3 C13 111.85(11) no
N3 Cu1 N1 C6 124.69(11) no
N3 Cu1 N1 C10 -58.53(16) no
N2 Cu1 N3 C3 32.98(9) no
N2 Cu1 N3 C12 152.29(7) no
N2 Cu1 N3 C13 -88.69(7) no
N3 Cu1 N2 C1 -34.61(8) no
N3 Cu1 N2 C4 -151.35(7) no
N3 Cu1 N2 C11 87.08(8) no
Cu1 N1 C6 C5 -1.03(15) no
Cu1 N1 C6 C7 177.48(8) no
Cu1 N1 C10 C9 -177.87(9) no
C6 N1 C10 C9 -1.1(2) no
C10 N1 C6 C5 -177.96(11) no
C10 N1 C6 C7 0.55(19) no
Cu1 N2 C1 C2 53.24(12) no
Cu1 N2 C4 C5 28.82(12) no
C1 N2 C4 C5 -85.14(13) no
C4 N2 C1 C2 168.75(10) no
C11 N2 C1 C2 -72.11(14) no
C11 N2 C4 C5 154.80(10) no
Cu1 N3 C3 C2 -50.44(13) no
C12 N3 C3 C2 -171.80(11) no
C13 N3 C3 C2 70.77(15) no
N2 C1 C2 C3 -76.35(16) no
C1 C2 C3 N3 72.55(17) no
N2 C4 C5 C6 -80.98(14) no
C4 C5 C6 N1 64.68(16) no
C4 C5 C6 C7 -113.82(14) no
N1 C6 C7 C8 0.6(2) no
C5 C6 C7 C8 179.04(12) no
C6 C7 C8 C9 -1.2(3) no
C7 C8 C9 C10 0.7(3) no
C8 C9 C10 N1 0.5(3) no
